data_7202945
loop_
_publ_author_name
'Patra, Goutam K.'
'Goldberg, Israel'
'De, Senjuti'
'Datta, Dipankar'

_publ_section_title
;
 Effect of the size of discrete anions on the nuclearity of a complex
 cation
;
_journal_issue 9
_journal_name_full CrystEngComm
_journal_page_first 828
_journal_paper_doi 10.1039/b706781j
_journal_volume 9
_journal_year 2007
_chemical_formula_moiety 'C21 H18 Ag N2 O, C H4 O, Cl O4'
_chemical_formula_sum 'C22 H22 Ag Cl N2 O6'
_chemical_formula_weight 553.74
_chemical_name_systematic
;

?

;
_space_group_IT_number 2
_symmetry_cell_setting triclinic
_symmetry_space_group_name_Hall '-P 1'
_symmetry_space_group_name_H-M 'P -1'
_atom_sites_solution_hydrogens geom
_atom_sites_solution_primary direct
_atom_sites_solution_secondary difmap
_audit_creation_method SHELXL-97
_cell_angle_alpha 105.9560(12)
_cell_angle_beta 94.3267(12)
_cell_angle_gamma 107.7168(12)
_cell_formula_units_Z 2
_cell_length_a 8.7001(2)
_cell_length_b 10.0485(2)
_cell_length_c 14.2342(3)
_cell_measurement_reflns_used 3963
_cell_measurement_temperature 110(2)
_cell_measurement_theta_max 28.25
_cell_measurement_theta_min 2.28
_cell_volume 1122.38(4)
_computing_cell_refinement Denzo
_computing_data_collection 'Collect, Nonius B.V.'
_computing_data_reduction Denzo
_computing_structure_refinement 'SHELXL-97 (Sheldrick, 1997)'
_computing_structure_solution DIRDIF-96
_diffrn_ambient_temperature 110(2)
_diffrn_detector_area_resol_mean '56 microns'
_diffrn_measured_fraction_theta_full 0.947
_diffrn_measured_fraction_theta_max 0.947
_diffrn_measurement_device_type 'Nonius KappaCCD'
_diffrn_measurement_method '1 deg. Phi & Omega scans'
_diffrn_radiation_monochromator graphite
_diffrn_radiation_source 'fine-focus sealed tube'
_diffrn_radiation_type MoK\a
_diffrn_radiation_wavelength 0.71073
_diffrn_reflns_av_R_equivalents 0.0330
_diffrn_reflns_av_sigmaI/netI 0.0539
_diffrn_reflns_limit_h_max 11
_diffrn_reflns_limit_h_min 0
_diffrn_reflns_limit_k_max 12
_diffrn_reflns_limit_k_min -13
_diffrn_reflns_limit_l_max 18
_diffrn_reflns_limit_l_min -18
_diffrn_reflns_number 10938
_diffrn_reflns_theta_full 28.25
_diffrn_reflns_theta_max 28.25
_diffrn_reflns_theta_min 2.28
_exptl_absorpt_coefficient_mu 1.058
_exptl_absorpt_correction_T_max 0.9016
_exptl_absorpt_correction_T_min 0.8162
_exptl_absorpt_correction_type multi-scan
_exptl_absorpt_process_details 'Blessing, 1995'
_exptl_crystal_colour colorless
_exptl_crystal_density_diffrn 1.638
_exptl_crystal_density_method 'not measured'
_exptl_crystal_description prisms
_exptl_crystal_F_000 560
_exptl_crystal_size_max 0.20
_exptl_crystal_size_mid 0.15
_exptl_crystal_size_min 0.10
_refine_diff_density_max 1.072
_refine_diff_density_min -0.831
_refine_diff_density_rms 0.099
_refine_ls_extinction_method none
_refine_ls_goodness_of_fit_ref 1.033
_refine_ls_hydrogen_treatment constr
_refine_ls_matrix_type full
_refine_ls_number_parameters 296
_refine_ls_number_reflns 5258
_refine_ls_number_restraints 0
_refine_ls_restrained_S_all 1.033
_refine_ls_R_factor_all 0.0574
_refine_ls_R_factor_gt 0.0355
_refine_ls_shift/su_max 0.050
_refine_ls_shift/su_mean 0.005
_refine_ls_structure_factor_coef Fsqd
_refine_ls_weighting_details 'calc w=1/[\s^2^(Fo^2^)+(0.0394P)^2^+0.5811P] where P=(Fo^2^+2Fc^2^)/3'
_refine_ls_weighting_scheme calc
_refine_ls_wR_factor_gt 0.0801
_refine_ls_wR_factor_ref 0.0892
_reflns_number_gt 3990
_reflns_number_total 5258
_reflns_threshold_expression >2sigma(I)
_cod_data_source_file b706781j.txt
_cod_data_source_block 1
_cod_original_sg_symbol_H-M P-1
_cod_database_code 7202945

loop_
_symmetry_equiv_pos_as_xyz
'x, y, z'
'-x, -y, -z'

loop_
_atom_site_label
_atom_site_type_symbol
_atom_site_fract_x
_atom_site_fract_y
_atom_site_fract_z
_atom_site_U_iso_or_equiv
_atom_site_adp_type
_atom_site_occupancy
_atom_site_symmetry_multiplicity
_atom_site_calc_flag
_atom_site_refinement_flags
_atom_site_disorder_assembly
_atom_site_disorder_group
Ag1 Ag 0.0000 0.0000 0.0000 0.01934(9) Uani 1 2 d S . .
Ag2 Ag 0.0000 0.0000 0.5000 0.02043(9) Uani 1 2 d S . .
N3 N -0.0283(3) 0.0193(2) 0.35113(15) 0.0145(5) Uani 1 1 d . . .
N4 N -0.0128(3) -0.0104(2) 0.15146(15) 0.0136(4) Uani 1 1 d . . .
C5 C -0.1565(3) -0.0777(3) 0.17912(19) 0.0159(5) Uani 1 1 d . . .
C6 C -0.2985(3) -0.1629(3) 0.1063(2) 0.0200(6) Uani 1 1 d . . .
H6 H -0.2933 -0.1778 0.0380 0.024 Uiso 1 1 calc R . .
C7 C -0.4429(3) -0.2233(3) 0.1350(2) 0.0231(6) Uani 1 1 d . . .
H7 H -0.5381 -0.2795 0.0861 0.028 Uiso 1 1 calc R . .
C8 C -0.4531(3) -0.2038(3) 0.2361(2) 0.0219(6) Uani 1 1 d . . .
H8 H -0.5548 -0.2462 0.2546 0.026 Uiso 1 1 calc R . .
C9 C -0.3160(3) -0.1233(3) 0.3079(2) 0.0197(6) Uani 1 1 d . . .
H9 H -0.3228 -0.1107 0.3759 0.024 Uiso 1 1 calc R . .
C10 C -0.1660(3) -0.0601(3) 0.28029(19) 0.0144(5) Uani 1 1 d . . .
C11 C 0.1090(3) 0.0828(3) 0.32344(19) 0.0137(5) Uani 1 1 d . . .
C12 C 0.2556(3) 0.1679(3) 0.40257(19) 0.0164(5) Uani 1 1 d . . .
C13 C 0.3930(3) 0.1257(3) 0.4044(2) 0.0225(6) Uani 1 1 d . . .
H13 H 0.3957 0.0423 0.3539 0.027 Uiso 1 1 calc R . .
C14 C 0.5267(4) 0.2058(4) 0.4802(2) 0.0278(7) Uani 1 1 d . . .
H14 H 0.6199 0.1754 0.4826 0.033 Uiso 1 1 calc R . .
C15 C 0.5248(4) 0.3292(4) 0.5520(2) 0.0289(7) Uani 1 1 d . . .
H15 H 0.6182 0.3854 0.6023 0.035 Uiso 1 1 calc R . .
C16 C 0.3880(4) 0.3716(4) 0.5513(2) 0.0304(7) Uani 1 1 d . . .
H16 H 0.3868 0.4560 0.6015 0.037 Uiso 1 1 calc R . .
C17 C 0.2518(4) 0.2902(3) 0.4767(2) 0.0233(6) Uani 1 1 d . . .
H17 H 0.1567 0.3179 0.4765 0.028 Uiso 1 1 calc R . .
C18 C 0.1166(3) 0.0701(3) 0.22146(19) 0.0136(5) Uani 1 1 d . . .
C19 C 0.2695(3) 0.1488(3) 0.19103(18) 0.0147(5) Uani 1 1 d . . .
C20 C 0.3615(3) 0.0709(3) 0.1403(2) 0.0194(6) Uani 1 1 d . . .
H20 H 0.3255 -0.0333 0.1229 0.023 Uiso 1 1 calc R . .
C21 C 0.5068(3) 0.1467(3) 0.1151(2) 0.0230(6) Uani 1 1 d . . .
H21 H 0.5710 0.0940 0.0815 0.028 Uiso 1 1 calc R . .
C22 C 0.5580(3) 0.2976(3) 0.1388(2) 0.0224(6) Uani 1 1 d . . .
H22 H 0.6573 0.3486 0.1214 0.027 Uiso 1 1 calc R . .
C23 C 0.4651(3) 0.3753(3) 0.1880(2) 0.0233(6) Uani 1 1 d . . .
H23 H 0.4996 0.4793 0.2032 0.028 Uiso 1 1 calc R . .
C24 C 0.3217(3) 0.3010(3) 0.2147(2) 0.0207(6) Uani 1 1 d . . .
H24 H 0.2589 0.3543 0.2494 0.025 Uiso 1 1 calc R . .
Cl25 Cl -.06610(8) 0.31414(8) 0.70606(6) 0.02335(16) Uani 1 1 d . . .
O26 O -.1401(3) 0.4283(2) 0.72156(17) 0.0319(5) Uani 1 1 d . . .
O27 O -.1368(3) 0.2177(3) 0.76074(17) 0.0349(6) Uani 1 1 d . . .
O28 O -.1008(3) 0.2325(3) 0.60126(18) 0.0412(6) Uani 1 1 d . . .
O29 O 0.1065(3) 0.3795(3) 0.7390(2) 0.0478(7) Uani 1 1 d . . .
O30 O 0.9336(3) 0.2969(3) 0.27239(17) 0.0312(5) Uani 1 1 d . . .
H30 H 0.9988 0.3962 0.2844 0.067(14) Uiso 1 1 d R . .
C31 C 0.8200(4) 0.2992(4) 0.3398(3) 0.0342(8) Uani 1 1 d . . .
H31A H 0.8729 0.3060 0.4050 0.051 Uiso 1 1 calc R . .
H31B H 0.7245 0.2088 0.3148 0.051 Uiso 1 1 calc R . .
H31C H 0.7846 0.3845 0.3457 0.051 Uiso 1 1 calc R . .
O32 O -.1109(3) 0.2173(2) 0.06261(17) 0.0325(5) Uani 1 1 d . . .
H32 H -.0980 0.2451 0.1273 0.056(13) Uiso 1 1 d R . .
C33 C -.0305(5) 0.3444(4) 0.0351(3) 0.0432(9) Uani 1 1 d . . .
H33A H -.0802 0.4199 0.0593 0.065 Uiso 1 1 calc R . .
H33B H -.0423 0.3174 -0.0374 0.065 Uiso 1 1 calc R . .
H33C H 0.0861 0.3830 0.0643 0.065 Uiso 1 1 calc R . .

loop_
_atom_site_aniso_label
_atom_site_aniso_U_11
_atom_site_aniso_U_22
_atom_site_aniso_U_33
_atom_site_aniso_U_23
_atom_site_aniso_U_13
_atom_site_aniso_U_12
Ag1 0.02088(16) 0.02625(18) 0.00844(14) 0.00712(12) 0.00271(11) 0.00304(13)
Ag2 0.02156(16) 0.03047(19) 0.01008(15) 0.01052(13) 0.00348(12) 0.00606(13)
N3 0.0201(11) 0.0153(12) 0.0081(10) 0.0051(9) 0.0022(9) 0.0048(9)
N4 0.0180(11) 0.0162(12) 0.0076(10) 0.0054(9) 0.0037(9) 0.0054(9)
C5 0.0180(13) 0.0166(14) 0.0148(13) 0.0068(11) 0.0031(11) 0.0063(11)
C6 0.0216(14) 0.0244(16) 0.0120(13) 0.0064(12) 0.0002(11) 0.0049(12)
C7 0.0174(13) 0.0276(17) 0.0208(15) 0.0095(13) -0.0013(12) 0.0020(12)
C8 0.0168(13) 0.0229(16) 0.0273(16) 0.0105(13) 0.0064(12) 0.0058(12)
C9 0.0204(14) 0.0251(16) 0.0157(14) 0.0092(12) 0.0072(11) 0.0073(12)
C10 0.0180(13) 0.0151(14) 0.0112(12) 0.0051(10) 0.0020(10) 0.0062(11)
C11 0.0176(13) 0.0129(14) 0.0109(12) 0.0049(10) 0.0032(10) 0.0045(11)
C12 0.0176(13) 0.0197(15) 0.0102(12) 0.0076(11) 0.0023(10) 0.0014(11)
C13 0.0215(14) 0.0328(18) 0.0136(13) 0.0092(12) 0.0032(11) 0.0081(13)
C14 0.0169(14) 0.045(2) 0.0218(15) 0.0169(15) 0.0026(12) 0.0052(14)
C15 0.0245(15) 0.0339(19) 0.0201(15) 0.0146(14) -0.0054(12) -0.0049(13)
C16 0.0388(18) 0.0221(17) 0.0199(15) 0.0015(13) -0.0054(14) 0.0027(14)
C17 0.0273(15) 0.0207(16) 0.0188(14) 0.0044(12) -0.0012(12) 0.0068(13)
C18 0.0181(13) 0.0144(14) 0.0105(12) 0.0057(10) 0.0030(10) 0.0065(11)
C19 0.0174(13) 0.0195(15) 0.0054(11) 0.0046(10) 0.0004(10) 0.0038(11)
C20 0.0225(14) 0.0173(15) 0.0151(13) 0.0029(11) 0.0026(11) 0.0041(12)
C21 0.0200(14) 0.0297(17) 0.0176(14) 0.0045(12) 0.0066(11) 0.0082(13)
C22 0.0157(13) 0.0301(17) 0.0172(14) 0.0079(12) 0.0026(11) 0.0016(12)
C23 0.0253(15) 0.0210(16) 0.0221(15) 0.0098(12) 0.0027(12) 0.0034(12)
C24 0.0214(14) 0.0198(15) 0.0217(14) 0.0077(12) 0.0072(12) 0.0064(12)
Cl25 0.0206(3) 0.0207(4) 0.0301(4) 0.0079(3) 0.0035(3) 0.0092(3)
O26 0.0269(11) 0.0257(13) 0.0459(14) 0.0100(11) 0.0050(10) 0.0144(10)
O27 0.0434(14) 0.0323(14) 0.0382(13) 0.0189(11) 0.0148(11) 0.0168(11)
O28 0.0565(16) 0.0467(16) 0.0299(13) 0.0092(11) 0.0081(12) 0.0332(14)
O29 0.0188(11) 0.0358(15) 0.084(2) 0.0163(14) -0.0025(12) 0.0084(11)
O30 0.0357(12) 0.0283(13) 0.0357(13) 0.0112(10) 0.0173(10) 0.0158(11)
C31 0.0367(18) 0.039(2) 0.0374(19) 0.0169(16) 0.0152(15) 0.0205(16)
O32 0.0415(13) 0.0306(13) 0.0300(13) 0.0115(10) 0.0119(10) 0.0155(11)
C33 0.053(2) 0.038(2) 0.040(2) 0.0156(17) 0.0132(18) 0.0135(18)

loop_
_atom_type_symbol
_atom_type_description
_atom_type_scat_dispersion_real
_atom_type_scat_dispersion_imag
_atom_type_scat_source
C C 0.0033 0.0016 'International Tables Vol C Tables 4.2.6.8 and 6.1.1.4'
H H 0.0000 0.0000 'International Tables Vol C Tables 4.2.6.8 and 6.1.1.4'
N N 0.0061 0.0033 'International Tables Vol C Tables 4.2.6.8 and 6.1.1.4'
Ag Ag -0.8971 1.1015 'International Tables Vol C Tables 4.2.6.8 and 6.1.1.4'
Cl Cl 0.1484 0.1585 'International Tables Vol C Tables 4.2.6.8 and 6.1.1.4'
O O 0.0106 0.0060 'International Tables Vol C Tables 4.2.6.8 and 6.1.1.4'

loop_
_geom_angle_atom_site_label_1
_geom_angle_atom_site_label_2
_geom_angle_atom_site_label_3
_geom_angle
_geom_angle_site_symmetry_1
_geom_angle_site_symmetry_3
_geom_angle_publ_flag
N4 Ag1 N4 180.0 2 . ?
N3 Ag2 N3 180.0 . 2_556 ?
C11 N3 C10 118.9(2) . . ?
C11 N3 Ag2 115.07(16) . . ?
C10 N3 Ag2 123.84(17) . . ?
C18 N4 C5 118.5(2) . . ?
C18 N4 Ag1 118.30(17) . . ?
C5 N4 Ag1 122.42(16) . . ?
N4 C5 C10 120.6(2) . . ?
N4 C5 C6 120.1(2) . . ?
C10 C5 C6 119.3(2) . . ?
C7 C6 C5 119.6(3) . . ?
C7 C6 H6 120.2 . . ?
C5 C6 H6 120.2 . . ?
C6 C7 C8 121.1(3) . . ?
C6 C7 H7 119.4 . . ?
C8 C7 H7 119.4 . . ?
C9 C8 C7 120.2(3) . . ?
C9 C8 H8 119.9 . . ?
C7 C8 H8 119.9 . . ?
C8 C9 C10 119.8(3) . . ?
C8 C9 H9 120.1 . . ?
C10 C9 H9 120.1 . . ?
N3 C10 C9 120.3(2) . . ?
N3 C10 C5 119.7(2) . . ?
C9 C10 C5 120.0(2) . . ?
N3 C11 C18 121.2(2) . . ?
N3 C11 C12 117.3(2) . . ?
C18 C11 C12 121.5(2) . . ?
C13 C12 C17 120.0(3) . . ?
C13 C12 C11 121.1(3) . . ?
C17 C12 C11 118.9(2) . . ?
C14 C13 C12 119.8(3) . . ?
C14 C13 H13 120.1 . . ?
C12 C13 H13 120.1 . . ?
C15 C14 C13 120.2(3) . . ?
C15 C14 H14 119.9 . . ?
C13 C14 H14 119.9 . . ?
C14 C15 C16 120.5(3) . . ?
C14 C15 H15 119.8 . . ?
C16 C15 H15 119.8 . . ?
C15 C16 C17 119.7(3) . . ?
C15 C16 H16 120.1 . . ?
C17 C16 H16 120.1 . . ?
C16 C17 C12 119.8(3) . . ?
C16 C17 H17 120.1 . . ?
C12 C17 H17 120.1 . . ?
N4 C18 C11 120.9(2) . . ?
N4 C18 C19 118.0(2) . . ?
C11 C18 C19 121.1(2) . . ?
C24 C19 C20 119.9(3) . . ?
C24 C19 C18 119.8(2) . . ?
C20 C19 C18 120.3(2) . . ?
C19 C20 C21 119.5(3) . . ?
C19 C20 H20 120.2 . . ?
C21 C20 H20 120.2 . . ?
C22 C21 C20 120.4(3) . . ?
C22 C21 H21 119.8 . . ?
C20 C21 H21 119.8 . . ?
C21 C22 C23 120.2(3) . . ?
C21 C22 H22 119.9 . . ?
C23 C22 H22 119.9 . . ?
C24 C23 C22 119.8(3) . . ?
C24 C23 H23 120.1 . . ?
C22 C23 H23 120.1 . . ?
C23 C24 C19 120.2(3) . . ?
C23 C24 H24 119.9 . . ?
C19 C24 H24 119.9 . . ?
O29 Cl25 O27 110.43(15) . . ?
O29 Cl25 O26 109.63(14) . . ?
O27 Cl25 O26 108.45(14) . . ?
O29 Cl25 O28 109.86(17) . . ?
O27 Cl25 O28 109.61(16) . . ?
O26 Cl25 O28 108.83(14) . . ?
C31 O30 H30 105.9 . . ?
O30 C31 H31A 109.5 . . ?
O30 C31 H31B 109.5 . . ?
H31A C31 H31B 109.5 . . ?
O30 C31 H31C 109.5 . . ?
H31A C31 H31C 109.5 . . ?
H31B C31 H31C 109.5 . . ?
C33 O32 H32 107.1 . . ?
O32 C33 H33A 109.5 . . ?
O32 C33 H33B 109.5 . . ?
H33A C33 H33B 109.5 . . ?
O32 C33 H33C 109.5 . . ?
H33A C33 H33C 109.5 . . ?
H33B C33 H33C 109.5 . . ?

loop_
_geom_bond_atom_site_label_1
_geom_bond_atom_site_label_2
_geom_bond_distance
_geom_bond_site_symmetry_2
_geom_bond_publ_flag
Ag1 N4 2.196(2) 2 ?
Ag1 N4 2.196(2) . ?
Ag2 N3 2.183(2) . ?
Ag2 N3 2.183(2) 2_556 ?
N3 C11 1.317(3) . ?
N3 C10 1.372(3) . ?
N4 C18 1.322(3) . ?
N4 C5 1.372(3) . ?
C5 C10 1.414(4) . ?
C5 C6 1.417(4) . ?
C6 C7 1.364(4) . ?
C6 H6 0.9500 . ?
C7 C8 1.411(4) . ?
C7 H7 0.9500 . ?
C8 C9 1.377(4) . ?
C8 H8 0.9500 . ?
C9 C10 1.403(4) . ?
C9 H9 0.9500 . ?
C11 C18 1.430(3) . ?
C11 C12 1.489(4) . ?
C12 C13 1.386(4) . ?
C12 C17 1.393(4) . ?
C13 C14 1.389(4) . ?
C13 H13 0.9500 . ?
C14 C15 1.379(5) . ?
C14 H14 0.9500 . ?
C15 C16 1.381(4) . ?
C15 H15 0.9500 . ?
C16 C17 1.394(4) . ?
C16 H16 0.9500 . ?
C17 H17 0.9500 . ?
C18 C19 1.490(4) . ?
C19 C24 1.390(4) . ?
C19 C20 1.390(4) . ?
C20 C21 1.392(4) . ?
C20 H20 0.9500 . ?
C21 C22 1.377(4) . ?
C21 H21 0.9500 . ?
C22 C23 1.387(4) . ?
C22 H22 0.9500 . ?
C23 C24 1.386(4) . ?
C23 H23 0.9500 . ?
C24 H24 0.9500 . ?
Cl25 O29 1.425(2) . ?
Cl25 O27 1.431(2) . ?
Cl25 O26 1.452(2) . ?
Cl25 O28 1.448(2) . ?
O30 C31 1.429(4) . ?
O30 H30 0.9451 . ?
C31 H31A 0.9800 . ?
C31 H31B 0.9800 . ?
C31 H31C 0.9800 . ?
O32 C33 1.431(4) . ?
O32 H32 0.8731 . ?
C33 H33A 0.9800 . ?
C33 H33B 0.9800 . ?
C33 H33C 0.9800 . ?
